data_4021174
loop_
_publ_author_name
'Radan Schiller'
'Milan Pour'
'Helena F\'akov\'a'
'Ji\<ri Kune\<s'
'Ivana C\'isa\<rov\'a'

_publ_section_title
;
 Neighboring Group Effect in Pd-Catalyzed Carbonylation
 Terminated by Lactonization: A Need for a Protective Group and/or DMF
;
_journal_name_full 'Journal of Organic Chemistry'
_journal_page_first 6761
_journal_page_last 6765
_journal_paper_doi 10.1021/jo049114+
_journal_volume 69
_journal_year 2004
_chemical_formula_moiety 'C19 H18 O6'
_chemical_formula_sum 'C19 H18 O6'
_chemical_formula_weight 342.33
_space_group_IT_number 14
_symmetry_cell_setting monoclinic
_symmetry_space_group_name_Hall '-P 2ybc'
_symmetry_space_group_name_H-M 'P 1 21/c 1'
_cell_angle_alpha 90.00
_cell_angle_beta 97.3660(14)
_cell_angle_gamma 90.00
_cell_formula_units_Z 4
_cell_length_a 12.2120(2)
_cell_length_b 9.6630(2)
_cell_length_c 14.2280(3)
_cell_measurement_temperature 150(2)
_cell_volume 1665.11(6)
_diffrn_ambient_temperature 150(2)
_exptl_crystal_density_diffrn 1.366
_cod_original_sg_symbol_H-M 'P 21/c'
_cod_database_code 4021174

loop_
_symmetry_equiv_pos_as_xyz
'x, y, z'
'-x, y+1/2, -z+1/2'
'-x, -y, -z'
'x, -y-1/2, z-1/2'

loop_
_atom_site_label
_atom_site_type_symbol
_atom_site_fract_x
_atom_site_fract_y
_atom_site_fract_z
_atom_site_U_iso_or_equiv
_atom_site_adp_type
_atom_site_occupancy
_atom_site_symmetry_multiplicity
_atom_site_calc_flag
_atom_site_refinement_flags
_atom_site_disorder_assembly
_atom_site_disorder_group
C1 C 0.13640(10) -0.06538(14) 0.49660(9) 0.0227(3) Uani 1 1 d . . .
C2 C 0.14621(10) 0.04470(13) 0.42546(9) 0.0203(3) Uani 1 1 d . . .
C3 C 0.18870(10) 0.16913(13) 0.45379(9) 0.0198(3) Uani 1 1 d . . .
C4 C 0.22178(11) 0.27630(14) 0.38637(9) 0.0227(3) Uani 1 1 d . . .
H4A H 0.1628 0.3435 0.3729 0.027 Uiso 1 1 calc R . .
H4B H 0.2336 0.2323 0.3272 0.027 Uiso 1 1 calc R . .
C5 C 0.32845(11) 0.35066(13) 0.42904(9) 0.0219(3) Uani 1 1 d . . .
C6 C 0.30951(11) 0.42029(14) 0.52254(10) 0.0253(3) Uani 1 1 d . . .
H6A H 0.3791 0.4555 0.5541 0.030 Uiso 1 1 calc R . .
H6B H 0.2594 0.4978 0.5095 0.030 Uiso 1 1 calc R . .
C7 C 0.26181(11) 0.31903(14) 0.58594(9) 0.0250(3) Uani 1 1 d . . .
H7 H 0.2702 0.3370 0.6507 0.030 Uiso 1 1 calc R . .
C8 C 0.20784(11) 0.20424(14) 0.55456(9) 0.0222(3) Uani 1 1 d . . .
C9 C 0.15204(12) 0.11104(15) 0.61745(9) 0.0270(3) Uani 1 1 d . . .
H9A H 0.1873 0.1211 0.6822 0.032 Uiso 1 1 calc R . .
H9B H 0.0755 0.1390 0.6156 0.032 Uiso 1 1 calc R . .
C10 C 0.11880(10) 0.00649(13) 0.32354(8) 0.0201(3) Uani 1 1 d . . .
C11 C 0.04081(11) 0.08428(14) 0.26580(9) 0.0241(3) Uani 1 1 d . . .
H11 H 0.0061 0.1583 0.2915 0.029 Uiso 1 1 calc R . .
C12 C 0.01447(12) 0.05225(15) 0.17027(10) 0.0286(3) Uani 1 1 d . . .
H12 H -0.0380 0.1044 0.1325 0.034 Uiso 1 1 calc R . .
C13 C 0.06640(12) -0.05724(15) 0.13154(10) 0.0293(3) Uani 1 1 d . . .
H13 H 0.0488 -0.0788 0.0677 0.035 Uiso 1 1 calc R . .
C14 C 0.14458(12) -0.13483(15) 0.18793(10) 0.0282(3) Uani 1 1 d . . .
H14 H 0.1799 -0.2078 0.1616 0.034 Uiso 1 1 calc R . .
C15 C 0.17037(11) -0.10399(14) 0.28372(9) 0.0255(3) Uani 1 1 d . . .
H15 H 0.2222 -0.1572 0.3214 0.031 Uiso 1 1 calc R . .
C16 C 0.42228(10) 0.24505(14) 0.44321(9) 0.0223(3) Uani 1 1 d . . .
C17 C 0.60761(13) 0.20692(17) 0.50439(14) 0.0417(4) Uani 1 1 d . . .
H17A H 0.5910 0.1188 0.5303 0.063 Uiso 1 1 calc R . .
H17B H 0.6669 0.2499 0.5449 0.063 Uiso 1 1 calc R . .
H17C H 0.6291 0.1939 0.4424 0.063 Uiso 1 1 calc R . .
C18 C 0.35452(12) 0.45812(15) 0.35634(10) 0.0289(3) Uani 1 1 d . . .
C19 C 0.4685(2) 0.5107(3) 0.23877(18) 0.0863(9) Uani 1 1 d . . .
H19A H 0.4125 0.5056 0.1850 0.129 Uiso 1 1 calc R . .
H19B H 0.5380 0.4822 0.2204 0.129 Uiso 1 1 calc R . .
H19C H 0.4743 0.6041 0.2618 0.129 Uiso 1 1 calc R . .
O1 O 0.15625(8) -0.03277(10) 0.58975(6) 0.0286(2) Uani 1 1 d . . .
O2 O 0.11776(9) -0.18540(10) 0.47618(7) 0.0310(2) Uani 1 1 d . . .
O3 O 0.41768(8) 0.13135(11) 0.40880(7) 0.0328(3) Uani 1 1 d . . .
O4 O 0.51073(8) 0.29464(10) 0.49771(8) 0.0310(3) Uani 1 1 d . . .
O5 O 0.30209(11) 0.56081(11) 0.33804(8) 0.0467(3) Uani 1 1 d . . .
O6 O 0.43919(12) 0.41971(15) 0.31335(10) 0.0607(4) Uani 1 1 d . . .

loop_
_atom_site_aniso_label
_atom_site_aniso_U_11
_atom_site_aniso_U_22
_atom_site_aniso_U_33
_atom_site_aniso_U_23
_atom_site_aniso_U_13
_atom_site_aniso_U_12
C1 0.0204(6) 0.0264(7) 0.0213(6) 0.0018(5) 0.0028(5) -0.0021(5)
C2 0.0184(6) 0.0230(6) 0.0199(6) 0.0005(5) 0.0041(5) 0.0009(5)
C3 0.0173(6) 0.0224(6) 0.0200(6) 0.0009(5) 0.0035(5) 0.0003(5)
C4 0.0241(6) 0.0220(6) 0.0214(6) 0.0011(5) 0.0012(5) -0.0013(5)
C5 0.0237(6) 0.0201(6) 0.0221(6) 0.0002(5) 0.0040(5) -0.0020(5)
C6 0.0253(7) 0.0216(6) 0.0297(7) -0.0058(5) 0.0056(5) -0.0023(5)
C7 0.0257(7) 0.0289(7) 0.0210(6) -0.0046(5) 0.0053(5) -0.0004(5)
C8 0.0213(6) 0.0260(7) 0.0198(6) -0.0013(5) 0.0045(5) 0.0010(5)
C9 0.0301(7) 0.0310(7) 0.0207(6) -0.0033(5) 0.0057(5) -0.0057(6)
C10 0.0203(6) 0.0202(6) 0.0201(6) -0.0005(5) 0.0040(5) -0.0043(5)
C11 0.0240(6) 0.0230(6) 0.0251(7) 0.0004(5) 0.0028(5) -0.0003(5)
C12 0.0281(7) 0.0322(8) 0.0241(7) 0.0046(6) -0.0022(5) -0.0047(6)
C13 0.0357(8) 0.0331(8) 0.0189(6) -0.0020(5) 0.0027(6) -0.0111(6)
C14 0.0340(7) 0.0253(7) 0.0264(7) -0.0053(5) 0.0088(6) -0.0043(6)
C15 0.0277(7) 0.0234(7) 0.0252(7) -0.0002(5) 0.0023(5) 0.0008(5)
C16 0.0229(6) 0.0241(7) 0.0209(6) 0.0003(5) 0.0073(5) -0.0020(5)
C17 0.0291(8) 0.0332(9) 0.0600(10) -0.0051(7) -0.0053(7) 0.0079(6)
C18 0.0323(7) 0.0261(7) 0.0269(7) 0.0036(5) -0.0017(6) -0.0080(6)
C19 0.0891(18) 0.105(2) 0.0735(15) 0.0537(15) 0.0420(14) -0.0039(16)
O1 0.0392(6) 0.0274(5) 0.0190(5) 0.0015(4) 0.0035(4) -0.0049(4)
O2 0.0417(6) 0.0235(5) 0.0276(5) 0.0022(4) 0.0035(4) -0.0053(4)
O3 0.0292(5) 0.0290(6) 0.0410(6) -0.0110(4) 0.0078(4) 0.0004(4)
O4 0.0249(5) 0.0253(5) 0.0407(6) -0.0038(4) -0.0036(4) 0.0021(4)
O5 0.0635(8) 0.0290(6) 0.0459(7) 0.0116(5) 0.0012(6) 0.0007(6)
O6 0.0603(8) 0.0694(9) 0.0599(8) 0.0367(7) 0.0366(7) 0.0107(7)

loop_
_geom_bond_atom_site_label_1
_geom_bond_atom_site_label_2
_geom_bond_distance
_geom_bond_site_symmetry_2
_geom_bond_publ_flag
C1 O2 1.2101(16) . ?
C1 O1 1.3535(16) . ?
C1 C2 1.4838(18) . ?
C2 C3 1.3505(18) . ?
C2 C10 1.4922(17) . ?
C3 C8 1.4627(17) . ?
C3 C4 1.5017(18) . ?
C4 C5 1.5424(18) . ?
C4 H4A 0.9700 . ?
C4 H4B 0.9700 . ?
C5 C18 1.5278(18) . ?
C5 C16 1.5283(18) . ?
C5 C6 1.5345(18) . ?
C6 C7 1.4984(19) . ?
C6 H6A 0.9700 . ?
C6 H6B 0.9700 . ?
C7 C8 1.3374(19) . ?
C7 H7 0.9300 . ?
C8 C9 1.4941(18) . ?
C9 O1 1.4471(17) . ?
C9 H9A 0.9700 . ?
C9 H9B 0.9700 . ?
C10 C11 1.3952(18) . ?
C10 C15 1.3960(19) . ?
C11 C12 1.3909(18) . ?
C11 H11 0.9300 . ?
C12 C13 1.384(2) . ?
C12 H12 0.9300 . ?
C13 C14 1.386(2) . ?
C13 H13 0.9300 . ?
C14 C15 1.3912(19) . ?
C14 H14 0.9300 . ?
C15 H15 0.9300 . ?
C16 O3 1.2012(16) . ?
C16 O4 1.3352(16) . ?
C17 O4 1.4486(18) . ?
C17 H17A 0.9600 . ?
C17 H17B 0.9600 . ?
C17 H17C 0.9600 . ?
C18 O5 1.1914(18) . ?
C18 O6 1.3203(19) . ?
C19 O6 1.457(2) . ?
C19 H19A 0.9600 . ?
C19 H19B 0.9600 . ?
C19 H19C 0.9600 . ?

loop_
_cod_related_entry_id
_cod_related_entry_database
_cod_related_entry_code
1 ChemSpider 9659461
